data_4080280
loop_
_publ_author_name
'Huang, Wenliang'
'Upton, Brianna M.'
'Khan, Saeed I.'
'Diaconescu, Paula L.'

_publ_section_title
;
 Synthesis and Characterization of Paramagnetic Lanthanide Benzyl
 Complexes
;
_journal_issue 5
_journal_name_full Organometallics
_journal_page_first 1379
_journal_paper_doi 10.1021/om3010433
_journal_volume 32
_journal_year 2013
_chemical_formula_moiety 'C29 H37 Er O2'
_chemical_formula_sum 'C29 H37 Er O2'
_chemical_formula_weight 584.85
_chemical_name_systematic
; 
 ? 
;
_space_group_IT_number 2
_symmetry_cell_setting triclinic
_symmetry_space_group_name_Hall '-P 1'
_symmetry_space_group_name_H-M 'P -1'
_atom_sites_solution_hydrogens geom
_atom_sites_solution_primary direct
_atom_sites_solution_secondary difmap
_audit_creation_method SHELXL-97
_cell_angle_alpha 75.0660(10)
_cell_angle_beta 77.7760(10)
_cell_angle_gamma 73.8390(10)
_cell_formula_units_Z 2
_cell_length_a 7.6498(7)
_cell_length_b 12.7111(12)
_cell_length_c 14.1433(13)
_cell_measurement_temperature 100(2)
_cell_volume 1261.7(2)
_computing_structure_refinement 'SHELXL-97 (Sheldrick, 1997)'
_computing_structure_solution 'SHELXS-97 (Sheldrick, 1990)'
_diffrn_ambient_temperature 100(2)
_diffrn_measured_fraction_theta_full 0.989
_diffrn_measured_fraction_theta_max 0.896
_diffrn_radiation_monochromator graphite
_diffrn_radiation_source 'fine-focus sealed tube'
_diffrn_radiation_type MoK\a
_diffrn_radiation_wavelength 0.71073
_diffrn_reflns_av_R_equivalents 0.0131
_diffrn_reflns_av_sigmaI/netI 0.0215
_diffrn_reflns_limit_h_max 10
_diffrn_reflns_limit_h_min -10
_diffrn_reflns_limit_k_max 17
_diffrn_reflns_limit_k_min -17
_diffrn_reflns_limit_l_max 20
_diffrn_reflns_limit_l_min -19
_diffrn_reflns_number 12436
_diffrn_reflns_theta_full 25.00
_diffrn_reflns_theta_max 30.55
_diffrn_reflns_theta_min 3.77
_exptl_absorpt_coefficient_mu 3.348
_exptl_absorpt_correction_T_max 0.7307
_exptl_absorpt_correction_T_min 0.4541
_exptl_absorpt_correction_type multi-scan
_exptl_absorpt_process_details 'Twinabs (Bruker)'
_exptl_crystal_density_diffrn 1.539
_exptl_crystal_density_method 'not measured'
_exptl_crystal_F_000 590
_exptl_crystal_size_max 0.28
_exptl_crystal_size_mid 0.26
_exptl_crystal_size_min 0.10
_refine_diff_density_max 0.971
_refine_diff_density_min -0.806
_refine_diff_density_rms 0.081
_refine_ls_extinction_method none
_refine_ls_goodness_of_fit_ref 1.035
_refine_ls_hydrogen_treatment constr
_refine_ls_matrix_type full
_refine_ls_number_parameters 289
_refine_ls_number_reflns 6930
_refine_ls_number_restraints 0
_refine_ls_restrained_S_all 1.035
_refine_ls_R_factor_all 0.0194
_refine_ls_R_factor_gt 0.0180
_refine_ls_shift/su_max 0.004
_refine_ls_shift/su_mean 0.000
_refine_ls_structure_factor_coef Fsqd
_refine_ls_weighting_details 'calc w=1/[\s^2^(Fo^2^)+(0.0233P)^2^+0.7410P] where P=(Fo^2^+2Fc^2^)/3'
_refine_ls_weighting_scheme calc
_refine_ls_wR_factor_gt 0.0439
_refine_ls_wR_factor_ref 0.0445
_reflns_number_gt 6630
_reflns_number_total 6930
_reflns_threshold_expression >2sigma(I)
_cod_data_source_file om3010433_si_003.cif
_cod_data_source_block ErBn3(THF)2
_cod_original_sg_symbol_H-M P-1
_cod_database_code 4080280

loop_
_symmetry_equiv_pos_as_xyz
'x, y, z'
'-x, -y, -z'

loop_
_atom_site_label
_atom_site_type_symbol
_atom_site_fract_x
_atom_site_fract_y
_atom_site_fract_z
_atom_site_U_iso_or_equiv
_atom_site_adp_type
_atom_site_occupancy
_atom_site_symmetry_multiplicity
_atom_site_calc_flag
_atom_site_refinement_flags
Er1 Er 0.639121(10) 0.090247(6) 0.278813(5) 0.01343(3) Uani 1 1 d .
O1 O 0.41636(19) 0.25240(11) 0.30112(10) 0.0199(3) Uani 1 1 d .
O2 O 0.85727(18) -0.07434(11) 0.26381(9) 0.0165(2) Uani 1 1 d .
C1 C 0.4239(3) -0.01459(16) 0.38670(14) 0.0191(3) Uani 1 1 d .
H1A H 0.4747 -0.0661 0.4452 0.023 Uiso 1 1 calc R
H1B H 0.3030 0.0339 0.4072 0.023 Uiso 1 1 calc R
C2 C 0.4196(2) -0.07221(15) 0.31045(13) 0.0154(3) Uani 1 1 d .
C3 C 0.3632(2) -0.01043(16) 0.21873(14) 0.0183(3) Uani 1 1 d .
H3A H 0.3179 0.0685 0.2095 0.022 Uiso 1 1 calc R
C4 C 0.3726(3) -0.06262(18) 0.14186(14) 0.0215(4) Uani 1 1 d .
H4A H 0.3361 -0.0186 0.0808 0.026 Uiso 1 1 calc R
C5 C 0.4343(3) -0.17778(18) 0.15309(14) 0.0226(4) Uani 1 1 d .
H5A H 0.4388 -0.2132 0.1008 0.027 Uiso 1 1 calc R
C6 C 0.4895(3) -0.24051(17) 0.24267(15) 0.0209(4) Uani 1 1 d .
H6A H 0.5308 -0.3197 0.2518 0.025 Uiso 1 1 calc R
C7 C 0.4851(2) -0.18917(16) 0.31877(13) 0.0174(3) Uani 1 1 d .
H7A H 0.5274 -0.2339 0.3783 0.021 Uiso 1 1 calc R
C8 C 0.8726(3) 0.13464(16) 0.34288(14) 0.0189(3) Uani 1 1 d .
H8A H 0.8879 0.0849 0.4086 0.023 Uiso 1 1 calc R
H8B H 0.9910 0.1179 0.2985 0.023 Uiso 1 1 calc R
C9 C 0.8337(2) 0.25137(15) 0.35288(13) 0.0155(3) Uani 1 1 d .
C10 C 0.7699(3) 0.28139(16) 0.44544(13) 0.0177(3) Uani 1 1 d .
H10A H 0.7569 0.2241 0.5030 0.021 Uiso 1 1 calc R
C11 C 0.7254(3) 0.39207(17) 0.45537(14) 0.0218(4) Uani 1 1 d .
H11A H 0.6819 0.4093 0.5190 0.026 Uiso 1 1 calc R
C12 C 0.7442(3) 0.47789(17) 0.37275(16) 0.0262(4) Uani 1 1 d .
H12A H 0.7145 0.5537 0.3792 0.031 Uiso 1 1 calc R
C13 C 0.8074(3) 0.45032(18) 0.28055(16) 0.0268(4) Uani 1 1 d .
H13A H 0.8209 0.5081 0.2235 0.032 Uiso 1 1 calc R
C14 C 0.8510(3) 0.34002(17) 0.27041(14) 0.0213(4) Uani 1 1 d .
H14A H 0.8935 0.3238 0.2064 0.026 Uiso 1 1 calc R
C15 C 0.6514(3) 0.15159(17) 0.09998(13) 0.0195(3) Uani 1 1 d .
H15A H 0.6816 0.0853 0.0699 0.023 Uiso 1 1 calc R
H15B H 0.5291 0.1976 0.0847 0.023 Uiso 1 1 calc R
C16 C 0.7903(3) 0.21769(16) 0.05680(13) 0.0183(3) Uani 1 1 d .
C17 C 0.9789(3) 0.16831(17) 0.06082(14) 0.0208(4) Uani 1 1 d .
H17A H 1.0155 0.0906 0.0889 0.025 Uiso 1 1 calc R
C18 C 1.1128(3) 0.2293(2) 0.02519(15) 0.0272(4) Uani 1 1 d .
H18A H 1.2385 0.1930 0.0289 0.033 Uiso 1 1 calc R
C19 C 1.0638(4) 0.3428(2) -0.01568(15) 0.0324(5) Uani 1 1 d .
H19A H 1.1550 0.3849 -0.0395 0.039 Uiso 1 1 calc R
C20 C 0.8793(4) 0.39430(19) -0.02150(15) 0.0324(5) Uani 1 1 d .
H20A H 0.8447 0.4721 -0.0495 0.039 Uiso 1 1 calc R
C21 C 0.7450(3) 0.33322(17) 0.01323(14) 0.0245(4) Uani 1 1 d .
H21A H 0.6201 0.3700 0.0075 0.029 Uiso 1 1 calc R
C22 C 0.3006(3) 0.27197(18) 0.39345(16) 0.0265(4) Uani 1 1 d .
H22A H 0.3623 0.2263 0.4506 0.032 Uiso 1 1 calc R
H22B H 0.1818 0.2522 0.3993 0.032 Uiso 1 1 calc R
C23 C 0.2705(4) 0.3941(2) 0.39015(19) 0.0404(6) Uani 1 1 d .
H23A H 0.3592 0.4067 0.4254 0.048 Uiso 1 1 calc R
H23B H 0.1441 0.4244 0.4215 0.048 Uiso 1 1 calc R
C24 C 0.2994(4) 0.4493(2) 0.2828(2) 0.0395(6) Uani 1 1 d .
H24A H 0.3853 0.4986 0.2706 0.047 Uiso 1 1 calc R
H24B H 0.1810 0.4950 0.2616 0.047 Uiso 1 1 calc R
C25 C 0.3791(3) 0.35616(18) 0.22727(17) 0.0315(5) Uani 1 1 d .
H25A H 0.2907 0.3535 0.1865 0.038 Uiso 1 1 calc R
H25B H 0.4942 0.3680 0.1831 0.038 Uiso 1 1 calc R
C26 C 0.9658(3) -0.13978(16) 0.34157(14) 0.0201(4) Uani 1 1 d .
H26A H 0.9052 -0.1218 0.4065 0.024 Uiso 1 1 calc R
H26B H 1.0906 -0.1256 0.3269 0.024 Uiso 1 1 calc R
C27 C 0.9747(3) -0.26033(16) 0.34083(15) 0.0234(4) Uani 1 1 d .
H27A H 0.8629 -0.2836 0.3799 0.028 Uiso 1 1 calc R
H27B H 1.0844 -0.3119 0.3678 0.028 Uiso 1 1 calc R
C28 C 0.9870(3) -0.25827(16) 0.23072(15) 0.0229(4) Uani 1 1 d .
H28A H 1.1169 -0.2801 0.1998 0.027 Uiso 1 1 calc R
H28B H 0.9191 -0.3101 0.2219 0.027 Uiso 1 1 calc R
C29 C 0.8991(3) -0.13700(16) 0.18514(14) 0.0188(3) Uani 1 1 d .
H29A H 0.9851 -0.1058 0.1292 0.023 Uiso 1 1 calc R
H29B H 0.7850 -0.1330 0.1605 0.023 Uiso 1 1 calc R

loop_
_atom_site_aniso_label
_atom_site_aniso_U_11
_atom_site_aniso_U_22
_atom_site_aniso_U_33
_atom_site_aniso_U_23
_atom_site_aniso_U_13
_atom_site_aniso_U_12
Er1 0.01525(4) 0.01200(4) 0.01254(4) -0.00318(3) -0.00191(3) -0.00205(3)
O1 0.0197(6) 0.0157(6) 0.0209(6) -0.0043(5) -0.0014(5) 0.0003(5)
O2 0.0183(6) 0.0144(6) 0.0172(6) -0.0062(5) -0.0056(5) 0.0002(5)
C1 0.0211(9) 0.0205(9) 0.0164(8) -0.0048(7) 0.0003(7) -0.0073(7)
C2 0.0146(8) 0.0178(8) 0.0146(7) -0.0026(6) -0.0010(6) -0.0068(6)
C3 0.0150(8) 0.0190(9) 0.0194(8) -0.0009(7) -0.0019(7) -0.0050(6)
C4 0.0178(8) 0.0285(10) 0.0173(8) -0.0008(7) -0.0042(7) -0.0067(7)
C5 0.0208(9) 0.0317(11) 0.0195(8) -0.0113(8) -0.0006(7) -0.0094(8)
C6 0.0199(9) 0.0199(9) 0.0244(9) -0.0071(7) -0.0016(7) -0.0061(7)
C7 0.0180(8) 0.0184(8) 0.0159(8) -0.0021(7) -0.0027(6) -0.0058(6)
C8 0.0195(8) 0.0170(8) 0.0215(8) -0.0079(7) -0.0030(7) -0.0029(7)
C9 0.0134(7) 0.0181(8) 0.0172(8) -0.0054(7) -0.0035(6) -0.0051(6)
C10 0.0194(8) 0.0186(9) 0.0157(8) -0.0032(7) -0.0023(6) -0.0061(7)
C11 0.0256(9) 0.0225(9) 0.0196(8) -0.0098(7) -0.0036(7) -0.0043(7)
C12 0.0364(11) 0.0168(9) 0.0292(10) -0.0073(8) -0.0095(9) -0.0065(8)
C13 0.0394(12) 0.0204(10) 0.0219(9) 0.0025(8) -0.0086(8) -0.0125(8)
C14 0.0263(10) 0.0244(10) 0.0152(8) -0.0044(7) -0.0026(7) -0.0096(8)
C15 0.0226(9) 0.0218(9) 0.0146(8) -0.0028(7) -0.0031(7) -0.0070(7)
C16 0.0262(9) 0.0186(9) 0.0109(7) -0.0033(6) -0.0017(7) -0.0072(7)
C17 0.0261(9) 0.0223(9) 0.0149(8) -0.0047(7) 0.0002(7) -0.0090(7)
C18 0.0284(10) 0.0380(12) 0.0192(9) -0.0079(8) 0.0008(8) -0.0159(9)
C19 0.0497(14) 0.0372(12) 0.0188(9) -0.0055(9) 0.0007(9) -0.0285(11)
C20 0.0613(16) 0.0213(10) 0.0162(9) 0.0005(8) -0.0045(9) -0.0174(10)
C21 0.0367(11) 0.0204(9) 0.0142(8) -0.0024(7) -0.0040(8) -0.0044(8)
C22 0.0287(10) 0.0249(10) 0.0238(9) -0.0108(8) 0.0019(8) -0.0021(8)
C23 0.0543(16) 0.0253(11) 0.0380(13) -0.0159(10) -0.0101(12) 0.0071(10)
C24 0.0452(14) 0.0193(10) 0.0474(14) -0.0089(10) 0.0074(11) -0.0062(9)
C25 0.0392(12) 0.0177(10) 0.0277(10) 0.0004(8) -0.0061(9) 0.0050(8)
C26 0.0219(9) 0.0177(9) 0.0214(8) -0.0036(7) -0.0078(7) -0.0030(7)
C27 0.0296(10) 0.0148(9) 0.0256(9) -0.0025(7) -0.0092(8) -0.0030(7)
C28 0.0258(10) 0.0152(9) 0.0282(10) -0.0088(8) -0.0040(8) -0.0021(7)
C29 0.0219(9) 0.0170(8) 0.0184(8) -0.0079(7) -0.0006(7) -0.0038(7)

loop_
_atom_type_symbol
_atom_type_description
_atom_type_scat_dispersion_real
_atom_type_scat_dispersion_imag
_atom_type_scat_source
C C 0.0033 0.0016 'International Tables Vol C Tables 4.2.6.8 and 6.1.1.4'
H H 0.0000 0.0000 'International Tables Vol C Tables 4.2.6.8 and 6.1.1.4'
O O 0.0106 0.0060 'International Tables Vol C Tables 4.2.6.8 and 6.1.1.4'
Er Er -0.2586 4.9576 'International Tables Vol C Tables 4.2.6.8 and 6.1.1.4'

loop_
_geom_angle_atom_site_label_1
_geom_angle_atom_site_label_2
_geom_angle_atom_site_label_3
_geom_angle
O2 Er1 O1 177.51(4)
O2 Er1 C8 84.35(5)
O1 Er1 C8 95.29(6)
O2 Er1 C1 90.82(6)
O1 Er1 C1 87.27(6)
C8 Er1 C1 121.34(6)
O2 Er1 C15 92.11(6)
O1 Er1 C15 90.28(6)
C8 Er1 C15 114.12(6)
C1 Er1 C15 124.48(6)
O2 Er1 C2 76.66(5)
O1 Er1 C2 102.34(5)
C8 Er1 C2 143.26(6)
C1 Er1 C2 30.20(5)
C15 Er1 C2 97.91(6)
C22 O1 C25 107.48(15)
C22 O1 Er1 126.17(12)
C25 O1 Er1 126.14(12)
C26 O2 C29 108.11(14)
C26 O2 Er1 122.86(10)
C29 O2 Er1 128.74(11)
C2 C1 Er1 92.89(11)
C2 C1 H1A 113.1
Er1 C1 H1A 113.1
C2 C1 H1B 113.1
Er1 C1 H1B 113.1
H1A C1 H1B 110.5
C7 C2 C3 115.94(16)
C7 C2 C1 123.28(16)
C3 C2 C1 120.55(17)
C7 C2 Er1 126.88(12)
C3 C2 Er1 84.48(11)
C1 C2 Er1 56.91(9)
C4 C3 C2 121.63(18)
C4 C3 H3A 119.2
C2 C3 H3A 119.2
C5 C4 C3 120.97(18)
C5 C4 H4A 119.5
C3 C4 H4A 119.5
C4 C5 C6 118.55(18)
C4 C5 H5A 120.7
C6 C5 H5A 120.7
C7 C6 C5 120.96(18)
C7 C6 H6A 119.5
C5 C6 H6A 119.5
C6 C7 C2 121.91(17)
C6 C7 H7A 119.0
C2 C7 H7A 119.0
C9 C8 Er1 114.83(12)
C9 C8 H8A 108.6
Er1 C8 H8A 108.6
C9 C8 H8B 108.6
Er1 C8 H8B 108.6
H8A C8 H8B 107.5
C10 C9 C14 116.26(17)
C10 C9 C8 121.54(17)
C14 C9 C8 122.15(16)
C11 C10 C9 122.11(17)
C11 C10 H10A 118.9
C9 C10 H10A 118.9
C10 C11 C12 120.43(18)
C10 C11 H11A 119.8
C12 C11 H11A 119.8
C13 C12 C11 118.53(19)
C13 C12 H12A 120.7
C11 C12 H12A 120.7
C14 C13 C12 121.14(19)
C14 C13 H13A 119.4
C12 C13 H13A 119.4
C13 C14 C9 121.54(18)
C13 C14 H14A 119.2
C9 C14 H14A 119.2
C16 C15 Er1 111.26(12)
C16 C15 H15A 109.4
Er1 C15 H15A 109.4
C16 C15 H15B 109.4
Er1 C15 H15B 109.4
H15A C15 H15B 108.0
C17 C16 C21 116.10(18)
C17 C16 C15 120.70(17)
C21 C16 C15 123.15(18)
C18 C17 C16 122.29(19)
C18 C17 H17A 118.9
C16 C17 H17A 118.9
C19 C18 C17 120.2(2)
C19 C18 H18A 119.9
C17 C18 H18A 119.9
C18 C19 C20 119.2(2)
C18 C19 H19A 120.4
C20 C19 H19A 120.4
C19 C20 C21 120.8(2)
C19 C20 H20A 119.6
C21 C20 H20A 119.6
C20 C21 C16 121.4(2)
C20 C21 H21A 119.3
C16 C21 H21A 119.3
O1 C22 C23 105.92(18)
O1 C22 H22A 110.6
C23 C22 H22A 110.6
O1 C22 H22B 110.6
C23 C22 H22B 110.6
H22A C22 H22B 108.7
C22 C23 C24 105.98(19)
C22 C23 H23A 110.5
C24 C23 H23A 110.5
C22 C23 H23B 110.5
C24 C23 H23B 110.5
H23A C23 H23B 108.7
C23 C24 C25 106.28(19)
C23 C24 H24A 110.5
C25 C24 H24A 110.5
C23 C24 H24B 110.5
C25 C24 H24B 110.5
H24A C24 H24B 108.7
O1 C25 C24 106.78(18)
O1 C25 H25A 110.4
C24 C25 H25A 110.4
O1 C25 H25B 110.4
C24 C25 H25B 110.4
H25A C25 H25B 108.6
O2 C26 C27 103.90(15)
O2 C26 H26A 111.0
C27 C26 H26A 111.0
O2 C26 H26B 111.0
C27 C26 H26B 111.0
H26A C26 H26B 109.0
C26 C27 C28 103.29(16)
C26 C27 H27A 111.1
C28 C27 H27A 111.1
C26 C27 H27B 111.1
C28 C27 H27B 111.1
H27A C27 H27B 109.1
C29 C28 C27 104.88(15)
C29 C28 H28A 110.8
C27 C28 H28A 110.8
C29 C28 H28B 110.8
C27 C28 H28B 110.8
H28A C28 H28B 108.8
O2 C29 C28 106.47(15)
O2 C29 H29A 110.4
C28 C29 H29A 110.4
O2 C29 H29B 110.4
C28 C29 H29B 110.4
H29A C29 H29B 108.6

loop_
_geom_bond_atom_site_label_1
_geom_bond_atom_site_label_2
_geom_bond_distance
Er1 O2 2.3113(13)
Er1 O1 2.3247(13)
Er1 C8 2.4162(19)
Er1 C1 2.4341(18)
Er1 C15 2.4368(18)
Er1 C2 2.9016(17)
O1 C22 1.451(2)
O1 C25 1.455(2)
O2 C26 1.457(2)
O2 C29 1.463(2)
C1 C2 1.461(2)
C1 H1A 0.9900
C1 H1B 0.9900
C2 C7 1.413(3)
C2 C3 1.417(2)
C3 C4 1.393(3)
C3 H3A 0.9500
C4 C5 1.385(3)
C4 H4A 0.9500
C5 C6 1.392(3)
C5 H5A 0.9500
C6 C7 1.386(3)
C6 H6A 0.9500
C7 H7A 0.9500
C8 C9 1.468(3)
C8 H8A 0.9900
C8 H8B 0.9900
C9 C10 1.407(2)
C9 C14 1.410(3)
C10 C11 1.389(3)
C10 H10A 0.9500
C11 C12 1.391(3)
C11 H11A 0.9500
C12 C13 1.390(3)
C12 H12A 0.9500
C13 C14 1.386(3)
C13 H13A 0.9500
C14 H14A 0.9500
C15 C16 1.472(3)
C15 H15A 0.9900
C15 H15B 0.9900
C16 C17 1.411(3)
C16 C21 1.413(3)
C17 C18 1.388(3)
C17 H17A 0.9500
C18 C19 1.384(3)
C18 H18A 0.9500
C19 C20 1.390(4)
C19 H19A 0.9500
C20 C21 1.390(3)
C20 H20A 0.9500
C21 H21A 0.9500
C22 C23 1.494(3)
C22 H22A 0.9900
C22 H22B 0.9900
C23 C24 1.497(4)
C23 H23A 0.9900
C23 H23B 0.9900
C24 C25 1.505(3)
C24 H24A 0.9900
C24 H24B 0.9900
C25 H25A 0.9900
C25 H25B 0.9900
C26 C27 1.518(3)
C26 H26A 0.9900
C26 H26B 0.9900
C27 C28 1.534(3)
C27 H27A 0.9900
C27 H27B 0.9900
C28 C29 1.529(3)
C28 H28A 0.9900
C28 H28B 0.9900
C29 H29A 0.9900
C29 H29B 0.9900
